data_4105766
loop_
_publ_author_name
'Tamara M. Powers'
'Alison R. Fout'
'Shao-Liang Zheng'
'Theodore A. Betley'

_publ_contact_author_address
;Department of Chemistry and Chemical Biology
Harvard University
Mallinckrodt 306E
12 Oxford Street
Cambridge, MA 02138
;
_publ_contact_author_email betley@chemistry.harvard.edu
_publ_contact_author_name 'Professor Theodore A. Betley'
_publ_contact_author_phone 617-496-9944
_publ_section_title
;
 Oxidative Group Transfer to a Triiron Complex to Form a Nucleophilic
 \m3-Nitride, [Fe3(\m3-N)]-
;
_journal_name_full 'Journal of the American Chemical Society'
_journal_page_first 3336
_journal_page_last 3338
_journal_paper_doi 10.1021/ja2003445
_journal_volume 133
_journal_year 2011
_chemical_formula_sum 'C43 H69 Fe3 N7 Si3'
_chemical_formula_weight 935.87
_chemical_name_systematic
; 
 ? 
;
_space_group_IT_number 2
_symmetry_cell_setting triclinic
_symmetry_space_group_name_Hall '-P 1'
_symmetry_space_group_name_H-M 'P -1'
_atom_sites_solution_hydrogens geom
_atom_sites_solution_primary direct
_atom_sites_solution_secondary difmap
_audit_creation_method SHELXL-97
_cell_angle_alpha 82.832(4)
_cell_angle_beta 89.866(4)
_cell_angle_gamma 89.039(4)
_cell_formula_units_Z 2
_cell_length_a 10.057(2)
_cell_length_b 11.562(3)
_cell_length_c 20.327(4)
_cell_measurement_reflns_used 3787
_cell_measurement_temperature 100(1)
_cell_measurement_theta_max 23.8
_cell_measurement_theta_min 2.149
_cell_volume 2344.8(9)
_computing_cell_refinement 'SAINT 7.46A (Bruker-AXS, 2009)'
_computing_data_collection 'APEX2 v2009.3.0 (Bruker-AXS, 2009)'
_computing_data_reduction 'SAINT 7.46A (Bruker-AXS, 2009)'
_computing_molecular_graphics 'Bruker SHELXTL'
_computing_publication_material 'Bruker SHELXTL'
_computing_structure_refinement 'SHELXL-97 (Sheldrick, 2008)'
_computing_structure_solution 'SHELXS-97 (Sheldrick, 2008)'
_diffrn_ambient_temperature 100(1)
_diffrn_measured_fraction_theta_full 0.988
_diffrn_measured_fraction_theta_max 0.988
_diffrn_measurement_device_type 'CCD area detector'
_diffrn_measurement_method 'phi and omega scans'
_diffrn_radiation_monochromator graphite
_diffrn_radiation_source 'fine-focus sealed tube'
_diffrn_radiation_type MoK\a
_diffrn_radiation_wavelength 0.71073
_diffrn_reflns_av_R_equivalents 0.0000
_diffrn_reflns_av_sigmaI/netI 0.2063
_diffrn_reflns_limit_h_max 12
_diffrn_reflns_limit_h_min -11
_diffrn_reflns_limit_k_max 13
_diffrn_reflns_limit_k_min -13
_diffrn_reflns_limit_l_max 24
_diffrn_reflns_limit_l_min 0
_diffrn_reflns_number 8262
_diffrn_reflns_theta_full 25.12
_diffrn_reflns_theta_max 25.12
_diffrn_reflns_theta_min 1.78
_exptl_absorpt_coefficient_mu 1.030
_exptl_absorpt_correction_T_max 0.9503
_exptl_absorpt_correction_T_min 0.8205
_exptl_absorpt_correction_type multi-scan
_exptl_absorpt_process_details 'TWINABS (Sheldrick, 2009)'
_exptl_crystal_colour black
_exptl_crystal_density_diffrn 1.325
_exptl_crystal_description plate
_exptl_crystal_F_000 992
_exptl_crystal_size_max 0.20
_exptl_crystal_size_mid 0.15
_exptl_crystal_size_min 0.05
_refine_diff_density_max 1.495
_refine_diff_density_min -0.535
_refine_diff_density_rms 0.147
_refine_ls_extinction_method none
_refine_ls_goodness_of_fit_ref 1.074
_refine_ls_hydrogen_treatment constr
_refine_ls_matrix_type full
_refine_ls_number_parameters 365
_refine_ls_number_reflns 8262
_refine_ls_number_restraints 0
_refine_ls_restrained_S_all 1.074
_refine_ls_R_factor_all 0.2186
_refine_ls_R_factor_gt 0.1196
_refine_ls_shift/su_max 0.000
_refine_ls_shift/su_mean 0.000
_refine_ls_structure_factor_coef Fsqd
_refine_ls_weighting_details 'calc w=1/[\s^2^(Fo^2^)+(0.1360P)^2^+4.3056P] where P=(Fo^2^+2Fc^2^)/3'
_refine_ls_weighting_scheme calc
_refine_ls_wR_factor_gt 0.2750
_refine_ls_wR_factor_ref 0.3115
_reflns_number_gt 3982
_reflns_number_total 8262
_reflns_threshold_expression >2sigma(I)
_cod_data_source_file ja2003445_si_002_3.cif
_cod_data_source_block tbsLFe3NMe
_cod_original_cell_volume 2345.0(9)
_cod_database_code 4105766

loop_
_symmetry_equiv_pos_as_xyz
'x, y, z'
'-x, -y, -z'

loop_
_atom_site_label
_atom_site_type_symbol
_atom_site_fract_x
_atom_site_fract_y
_atom_site_fract_z
_atom_site_U_iso_or_equiv
_atom_site_adp_type
_atom_site_occupancy
_atom_site_symmetry_multiplicity
_atom_site_calc_flag
_atom_site_refinement_flags
Fe1 Fe 0.48807(16) 0.33793(16) 0.17923(8) 0.0321(5) Uani 1 1 d .
Fe2 Fe 0.45923(15) 0.50165(17) 0.24394(8) 0.0335(5) Uani 1 1 d .
Fe3 Fe 0.63642(16) 0.34928(16) 0.27585(8) 0.0334(5) Uani 1 1 d .
Si1 Si 0.2664(3) 0.1842(3) 0.13432(17) 0.0330(9) Uani 1 1 d .
Si2 Si 0.2496(3) 0.6192(4) 0.32755(18) 0.0418(10) Uani 1 1 d .
Si3 Si 0.7496(3) 0.1636(3) 0.38871(17) 0.0373(9) Uani 1 1 d .
N1 N 0.4785(9) 0.5071(9) 0.1465(5) 0.0334(11) Uani 1 1 d .
N2 N 0.6537(9) 0.5195(9) 0.2650(5) 0.0334(11) Uani 1 1 d .
N3 N 0.6836(9) 0.3207(9) 0.1809(5) 0.0334(11) Uani 1 1 d .
N4 N 0.3309(9) 0.3203(9) 0.1291(5) 0.0334(11) Uani 1 1 d .
N5 N 0.4173(9) 0.5903(9) 0.3133(5) 0.0334(11) Uani 1 1 d .
N6 N 0.7209(9) 0.2020(9) 0.3045(5) 0.0334(11) Uani 1 1 d .
N7 N 0.4454(9) 0.3361(9) 0.2692(5) 0.035(2) Uani 1 1 d .
C1 C 0.5937(10) 0.5719(11) 0.1128(6) 0.0322(12) Uani 1 1 d .
H1 H 0.5583 0.6256 0.0742 0.039 Uiso 1 1 calc R
C2 C 0.6666(11) 0.6432(11) 0.1570(6) 0.0322(12) Uani 1 1 d .
H2B H 0.6010 0.6932 0.1770 0.039 Uiso 1 1 calc R
H2A H 0.7270 0.6955 0.1291 0.039 Uiso 1 1 calc R
C3 C 0.7473(11) 0.5770(11) 0.2121(6) 0.0322(12) Uani 1 1 d .
H3 H 0.8045 0.6330 0.2324 0.039 Uiso 1 1 calc R
C4 C 0.8372(10) 0.4863(10) 0.1838(6) 0.0322(12) Uani 1 1 d .
H4A H 0.9088 0.5274 0.1573 0.039 Uiso 1 1 calc R
H4B H 0.8796 0.4357 0.2211 0.039 Uiso 1 1 calc R
C5 C 0.7644(11) 0.4107(11) 0.1408(6) 0.0322(12) Uani 1 1 d .
H5 H 0.8346 0.3670 0.1187 0.039 Uiso 1 1 calc R
C6 C 0.6906(11) 0.4837(11) 0.0860(6) 0.0322(12) Uani 1 1 d .
H6A H 0.6399 0.4321 0.0602 0.039 Uiso 1 1 calc R
H6B H 0.7552 0.5265 0.0557 0.039 Uiso 1 1 calc R
C7 C 0.3506(11) 0.5302(11) 0.1110(6) 0.0323(13) Uani 1 1 d .
C8 C 0.3103(11) 0.6410(11) 0.0870(5) 0.0323(13) Uani 1 1 d .
H8 H 0.3679 0.7049 0.0884 0.039 Uiso 1 1 calc R
C9 C 0.1816(11) 0.6581(11) 0.0604(5) 0.0323(13) Uani 1 1 d .
H9 H 0.1499 0.7336 0.0431 0.039 Uiso 1 1 calc R
C10 C 0.1011(12) 0.5594(11) 0.0601(5) 0.0323(13) Uani 1 1 d .
H10 H 0.0125 0.5703 0.0443 0.039 Uiso 1 1 calc R
C11 C 0.1432(11) 0.4536(11) 0.0807(5) 0.0323(13) Uani 1 1 d .
H11 H 0.0863 0.3896 0.0780 0.039 Uiso 1 1 calc R
C12 C 0.2749(11) 0.4334(11) 0.1075(5) 0.0323(13) Uani 1 1 d .
C13 C 0.6563(12) 0.5738(12) 0.3256(6) 0.0405(14) Uani 1 1 d .
C14 C 0.7696(12) 0.5896(11) 0.3618(6) 0.0405(14) Uani 1 1 d .
H14 H 0.8533 0.5668 0.3454 0.049 Uiso 1 1 calc R
C15 C 0.7652(12) 0.6360(11) 0.4193(6) 0.0405(14) Uani 1 1 d .
H15 H 0.8452 0.6488 0.4419 0.049 Uiso 1 1 calc R
C16 C 0.6408(11) 0.6655(12) 0.4458(6) 0.0405(14) Uani 1 1 d .
H16 H 0.6365 0.6953 0.4873 0.049 Uiso 1 1 calc R
C17 C 0.5280(12) 0.6512(11) 0.4119(6) 0.0405(14) Uani 1 1 d .
H17 H 0.4452 0.6697 0.4309 0.049 Uiso 1 1 calc R
C18 C 0.5282(12) 0.6103(12) 0.3501(6) 0.0405(14) Uani 1 1 d .
C19 C 0.7280(12) 0.2046(11) 0.1845(6) 0.0381(13) Uani 1 1 d .
C20 C 0.7516(11) 0.1487(11) 0.1296(6) 0.0381(13) Uani 1 1 d .
H20 H 0.7434 0.1896 0.0863 0.046 Uiso 1 1 calc R
C21 C 0.7870(11) 0.0332(11) 0.1386(6) 0.0381(13) Uani 1 1 d .
H21 H 0.8029 -0.0043 0.1002 0.046 Uiso 1 1 calc R
C22 C 0.8010(11) -0.0314(12) 0.1989(6) 0.0381(13) Uani 1 1 d .
H22 H 0.8278 -0.1111 0.2026 0.046 Uiso 1 1 calc R
C23 C 0.7745(11) 0.0232(11) 0.2554(6) 0.0381(13) Uani 1 1 d .
H23 H 0.7792 -0.0214 0.2979 0.046 Uiso 1 1 calc R
C24 C 0.7410(11) 0.1427(11) 0.2505(6) 0.0381(13) Uani 1 1 d .
C25 C 0.1021(11) 0.1752(11) 0.1789(6) 0.038(3) Uani 1 1 d .
H25B H 0.0316 0.2077 0.1485 0.057 Uiso 1 1 calc R
H25A H 0.1059 0.2198 0.2168 0.057 Uiso 1 1 calc R
H25C H 0.0833 0.0935 0.1947 0.057 Uiso 1 1 calc R
C26 C 0.3936(12) 0.0904(11) 0.1823(6) 0.039(3) Uani 1 1 d .
H26A H 0.3702 0.0083 0.1830 0.058 Uiso 1 1 calc R
H26B H 0.3968 0.1099 0.2278 0.058 Uiso 1 1 calc R
H26C H 0.4809 0.1035 0.1614 0.058 Uiso 1 1 calc R
C27 C 0.2495(12) 0.1262(11) 0.0509(6) 0.037(3) Uani 1 1 d .
C28 C 0.2111(14) -0.0015(12) 0.0612(7) 0.051(4) Uani 1 1 d .
H28A H 0.1213 -0.0084 0.0800 0.076 Uiso 1 1 calc R
H28B H 0.2742 -0.0456 0.0917 0.076 Uiso 1 1 calc R
H28C H 0.2129 -0.0328 0.0185 0.076 Uiso 1 1 calc R
C29 C 0.3842(13) 0.1356(12) 0.0146(6) 0.049(4) Uani 1 1 d .
H29B H 0.4497 0.0840 0.0397 0.074 Uiso 1 1 calc R
H29A H 0.4146 0.2162 0.0110 0.074 Uiso 1 1 calc R
H29C H 0.3742 0.1124 -0.0298 0.074 Uiso 1 1 calc R
C30 C 0.1454(14) 0.1991(12) 0.0071(6) 0.047(4) Uani 1 1 d .
H30B H 0.1339 0.1654 -0.0344 0.070 Uiso 1 1 calc R
H30A H 0.1759 0.2795 -0.0029 0.070 Uiso 1 1 calc R
H30C H 0.0603 0.1988 0.0307 0.070 Uiso 1 1 calc R
C31 C 0.1966(12) 0.5680(11) 0.4128(6) 0.039(3) Uani 1 1 d .
H31B H 0.0994 0.5725 0.4156 0.059 Uiso 1 1 calc R
H31A H 0.2356 0.6171 0.4434 0.059 Uiso 1 1 calc R
H31C H 0.2266 0.4870 0.4248 0.059 Uiso 1 1 calc R
C32 C 0.1539(13) 0.5371(13) 0.2691(6) 0.051(4) Uani 1 1 d .
H32B H 0.1930 0.5511 0.2247 0.076 Uiso 1 1 calc R
H32A H 0.0609 0.5641 0.2674 0.076 Uiso 1 1 calc R
H32C H 0.1580 0.4535 0.2849 0.076 Uiso 1 1 calc R
C33 C 0.2030(12) 0.7769(11) 0.3024(8) 0.050(4) Uani 1 1 d .
C34 C 0.2874(13) 0.8568(12) 0.3407(7) 0.052(4) Uani 1 1 d .
H34B H 0.2752 0.8352 0.3885 0.078 Uiso 1 1 calc R
H34A H 0.2589 0.9381 0.3285 0.078 Uiso 1 1 calc R
H34C H 0.3814 0.8478 0.3294 0.078 Uiso 1 1 calc R
C35 C 0.0538(11) 0.7984(12) 0.3205(7) 0.050(4) Uani 1 1 d .
H35A H -0.0032 0.7508 0.2961 0.075 Uiso 1 1 calc R
H35B H 0.0305 0.8810 0.3086 0.075 Uiso 1 1 calc R
H35C H 0.0409 0.7771 0.3683 0.075 Uiso 1 1 calc R
C36 C 0.2170(13) 0.8095(12) 0.2288(6) 0.049(4) Uani 1 1 d .
H36B H 0.3094 0.7971 0.2157 0.073 Uiso 1 1 calc R
H36A H 0.1918 0.8917 0.2171 0.073 Uiso 1 1 calc R
H36C H 0.1587 0.7608 0.2056 0.073 Uiso 1 1 calc R
C37 C 0.6997(16) 0.0133(13) 0.4230(7) 0.067(5) Uani 1 1 d .
H37A H 0.6148 -0.0049 0.4034 0.100 Uiso 1 1 calc R
H37B H 0.6900 0.0087 0.4712 0.100 Uiso 1 1 calc R
H37C H 0.7681 -0.0428 0.4124 0.100 Uiso 1 1 calc R
C38 C 0.6485(13) 0.2755(14) 0.4305(6) 0.056(4) Uani 1 1 d .
H38B H 0.6829 0.3536 0.4169 0.084 Uiso 1 1 calc R
H38A H 0.6557 0.2572 0.4788 0.084 Uiso 1 1 calc R
H38C H 0.5550 0.2730 0.4174 0.084 Uiso 1 1 calc R
C39 C 0.9299(12) 0.1847(11) 0.4077(6) 0.037(3) Uani 1 1 d .
C40 C 1.0211(12) 0.0955(11) 0.3769(6) 0.044(4) Uani 1 1 d .
H40B H 1.0110 0.0179 0.4019 0.067 Uiso 1 1 calc R
H40A H 1.1140 0.1191 0.3790 0.067 Uiso 1 1 calc R
H40C H 0.9958 0.0931 0.3306 0.067 Uiso 1 1 calc R
C41 C 0.9737(13) 0.3058(12) 0.3816(8) 0.055(4) Uani 1 1 d .
H41A H 0.9517 0.3221 0.3343 0.083 Uiso 1 1 calc R
H41B H 1.0700 0.3113 0.3874 0.083 Uiso 1 1 calc R
H41C H 0.9280 0.3627 0.4059 0.083 Uiso 1 1 calc R
C42 C 0.9513(13) 0.1603(13) 0.4840(6) 0.055(4) Uani 1 1 d .
H42B H 0.9027 0.2191 0.5058 0.082 Uiso 1 1 calc R
H42A H 1.0464 0.1637 0.4940 0.082 Uiso 1 1 calc R
H42C H 0.9185 0.0826 0.5003 0.082 Uiso 1 1 calc R
C43 C 0.3594(11) 0.2699(11) 0.3173(6) 0.035(2) Uani 1 1 d .
H43A H 0.2720 0.2615 0.2973 0.052 Uiso 1 1 calc R
H43B H 0.3493 0.3110 0.3564 0.052 Uiso 1 1 calc R
H43C H 0.3991 0.1925 0.3305 0.052 Uiso 1 1 calc R

loop_
_atom_site_aniso_label
_atom_site_aniso_U_11
_atom_site_aniso_U_22
_atom_site_aniso_U_33
_atom_site_aniso_U_23
_atom_site_aniso_U_13
_atom_site_aniso_U_12
Fe1 0.0189(9) 0.0490(13) 0.0266(10) 0.0010(8) -0.0001(7) 0.0040(8)
Fe2 0.0178(9) 0.0528(13) 0.0289(10) -0.0019(9) 0.0017(7) 0.0057(8)
Fe3 0.0201(9) 0.0510(13) 0.0283(10) -0.0027(9) 0.0018(7) 0.0059(8)
Si1 0.0216(18) 0.042(2) 0.034(2) -0.0004(17) 0.0027(15) 0.0021(16)
Si2 0.0240(19) 0.060(3) 0.041(2) -0.0055(19) 0.0066(16) 0.0081(18)
Si3 0.0293(19) 0.047(2) 0.035(2) -0.0029(18) 0.0000(16) 0.0046(17)
N1 0.022(2) 0.043(3) 0.034(3) -0.004(2) -0.0011(18) 0.0073(19)
N2 0.022(2) 0.043(3) 0.034(3) -0.004(2) -0.0011(18) 0.0073(19)
N3 0.022(2) 0.043(3) 0.034(3) -0.004(2) -0.0011(18) 0.0073(19)
N4 0.022(2) 0.043(3) 0.034(3) -0.004(2) -0.0011(18) 0.0073(19)
N5 0.022(2) 0.043(3) 0.034(3) -0.004(2) -0.0011(18) 0.0073(19)
N6 0.022(2) 0.043(3) 0.034(3) -0.004(2) -0.0011(18) 0.0073(19)
N7 0.018(4) 0.057(6) 0.030(5) -0.008(4) -0.005(3) -0.005(4)
C1 0.019(2) 0.046(3) 0.031(3) -0.005(2) 0.004(2) 0.001(2)
C2 0.019(2) 0.046(3) 0.031(3) -0.005(2) 0.004(2) 0.001(2)
C3 0.019(2) 0.046(3) 0.031(3) -0.005(2) 0.004(2) 0.001(2)
C4 0.019(2) 0.046(3) 0.031(3) -0.005(2) 0.004(2) 0.001(2)
C5 0.019(2) 0.046(3) 0.031(3) -0.005(2) 0.004(2) 0.001(2)
C6 0.019(2) 0.046(3) 0.031(3) -0.005(2) 0.004(2) 0.001(2)
C7 0.029(3) 0.043(3) 0.024(3) -0.004(3) 0.002(2) 0.005(2)
C8 0.029(3) 0.043(3) 0.024(3) -0.004(3) 0.002(2) 0.005(2)
C9 0.029(3) 0.043(3) 0.024(3) -0.004(3) 0.002(2) 0.005(2)
C10 0.029(3) 0.043(3) 0.024(3) -0.004(3) 0.002(2) 0.005(2)
C11 0.029(3) 0.043(3) 0.024(3) -0.004(3) 0.002(2) 0.005(2)
C12 0.029(3) 0.043(3) 0.024(3) -0.004(3) 0.002(2) 0.005(2)
C13 0.027(3) 0.063(4) 0.032(3) -0.011(3) -0.001(2) 0.007(3)
C14 0.027(3) 0.063(4) 0.032(3) -0.011(3) -0.001(2) 0.007(3)
C15 0.027(3) 0.063(4) 0.032(3) -0.011(3) -0.001(2) 0.007(3)
C16 0.027(3) 0.063(4) 0.032(3) -0.011(3) -0.001(2) 0.007(3)
C17 0.027(3) 0.063(4) 0.032(3) -0.011(3) -0.001(2) 0.007(3)
C18 0.027(3) 0.063(4) 0.032(3) -0.011(3) -0.001(2) 0.007(3)
C19 0.027(3) 0.046(4) 0.042(3) -0.008(3) -0.003(2) 0.003(2)
C20 0.027(3) 0.046(4) 0.042(3) -0.008(3) -0.003(2) 0.003(2)
C21 0.027(3) 0.046(4) 0.042(3) -0.008(3) -0.003(2) 0.003(2)
C22 0.027(3) 0.046(4) 0.042(3) -0.008(3) -0.003(2) 0.003(2)
C23 0.027(3) 0.046(4) 0.042(3) -0.008(3) -0.003(2) 0.003(2)
C24 0.027(3) 0.046(4) 0.042(3) -0.008(3) -0.003(2) 0.003(2)
C25 0.030(7) 0.059(9) 0.026(7) -0.006(6) 0.006(5) -0.004(6)
C26 0.033(7) 0.045(9) 0.036(8) -0.002(6) -0.003(6) 0.003(6)
C27 0.034(7) 0.045(9) 0.028(7) 0.006(6) 0.001(6) -0.001(6)
C28 0.057(9) 0.056(10) 0.041(8) -0.009(7) 0.005(7) -0.009(8)
C29 0.045(8) 0.058(10) 0.043(8) -0.003(7) 0.018(7) 0.003(7)
C30 0.064(10) 0.046(9) 0.031(8) -0.010(7) -0.009(7) 0.013(7)
C31 0.032(7) 0.041(8) 0.043(8) -0.003(6) 0.007(6) 0.010(6)
C32 0.039(8) 0.081(11) 0.030(7) -0.006(7) 0.009(6) 0.012(7)
C33 0.022(7) 0.040(9) 0.089(12) -0.018(8) 0.021(7) -0.010(6)
C34 0.037(8) 0.055(10) 0.066(10) -0.013(8) 0.001(7) 0.002(7)
C35 0.020(7) 0.053(10) 0.073(10) 0.006(8) 0.007(7) 0.003(6)
C36 0.048(9) 0.060(10) 0.035(8) 0.004(7) 0.004(6) 0.010(7)
C37 0.071(11) 0.066(12) 0.060(11) 0.009(9) -0.003(9) 0.004(9)
C38 0.037(8) 0.112(13) 0.021(7) -0.015(8) 0.001(6) 0.024(8)
C39 0.036(7) 0.052(9) 0.025(7) -0.006(6) 0.001(5) 0.021(7)
C40 0.040(8) 0.054(10) 0.038(8) -0.004(7) 0.009(6) 0.010(7)
C41 0.033(8) 0.050(10) 0.080(11) 0.003(8) -0.010(7) -0.008(7)
C42 0.036(8) 0.092(12) 0.035(8) -0.007(8) -0.001(6) 0.025(8)
C43 0.018(4) 0.057(6) 0.030(5) -0.008(4) -0.005(3) -0.005(4)

loop_
_atom_type_symbol
_atom_type_description
_atom_type_scat_dispersion_real
_atom_type_scat_dispersion_imag
_atom_type_scat_source
C C 0.0033 0.0016 'International Tables Vol C Tables 4.2.6.8 and 6.1.1.4'
H H 0.0000 0.0000 'International Tables Vol C Tables 4.2.6.8 and 6.1.1.4'
Fe Fe 0.3463 0.8444 'International Tables Vol C Tables 4.2.6.8 and 6.1.1.4'
N N 0.0061 0.0033 'International Tables Vol C Tables 4.2.6.8 and 6.1.1.4'
Si Si 0.0817 0.0704 'International Tables Vol C Tables 4.2.6.8 and 6.1.1.4'

loop_
_geom_angle_atom_site_label_1
_geom_angle_atom_site_label_2
_geom_angle_atom_site_label_3
_geom_angle
N7 Fe1 N4 110.1(4)
N7 Fe1 N3 102.7(4)
N4 Fe1 N3 145.0(4)
N7 Fe1 N1 102.1(4)
N4 Fe1 N1 87.8(4)
N3 Fe1 N1 97.5(4)
N7 Fe1 Fe2 50.8(3)
N4 Fe1 Fe2 109.9(3)
N3 Fe1 Fe2 100.2(3)
N1 Fe1 Fe2 51.8(3)
N7 Fe1 Fe3 50.3(3)
N4 Fe1 Fe3 160.3(3)
N3 Fe1 Fe3 53.2(3)
N1 Fe1 Fe3 97.9(3)
Fe2 Fe1 Fe3 61.20(7)
N5 Fe2 N7 113.3(4)
N5 Fe2 N1 144.5(4)
N7 Fe2 N1 100.5(4)
N5 Fe2 N2 88.2(4)
N7 Fe2 N2 98.8(4)
N1 Fe2 N2 97.3(4)
N5 Fe2 Fe1 162.1(3)
N7 Fe2 Fe1 49.0(3)
N1 Fe2 Fe1 52.0(3)
N2 Fe2 Fe1 96.8(3)
N5 Fe2 Fe3 112.6(3)
N7 Fe2 Fe3 49.6(3)
N1 Fe2 Fe3 97.2(3)
N2 Fe2 Fe3 49.9(3)
Fe1 Fe2 Fe3 60.14(7)
N6 Fe3 N7 111.9(4)
N6 Fe3 N2 146.1(4)
N7 Fe3 N2 100.5(4)
N6 Fe3 N3 87.0(4)
N7 Fe3 N3 97.8(4)
N2 Fe3 N3 98.5(4)
N6 Fe3 Fe1 111.5(3)
N7 Fe3 Fe1 48.2(3)
N2 Fe3 Fe1 97.2(3)
N3 Fe3 Fe1 50.4(3)
N6 Fe3 Fe2 161.1(3)
N7 Fe3 Fe2 49.2(3)
N2 Fe3 Fe2 52.0(3)
N3 Fe3 Fe2 96.0(3)
Fe1 Fe3 Fe2 58.66(7)
N4 Si1 C25 111.9(5)
N4 Si1 C26 103.7(5)
C25 Si1 C26 110.5(6)
N4 Si1 C27 114.0(5)
C25 Si1 C27 109.8(5)
C26 Si1 C27 106.6(6)
N5 Si2 C32 106.0(5)
N5 Si2 C31 113.1(5)
C32 Si2 C31 108.2(6)
N5 Si2 C33 112.3(5)
C32 Si2 C33 104.7(6)
C31 Si2 C33 112.0(6)
N6 Si3 C39 109.7(5)
N6 Si3 C37 115.7(6)
C39 Si3 C37 109.6(6)
N6 Si3 C38 104.4(5)
C39 Si3 C38 107.4(6)
C37 Si3 C38 109.7(7)
C7 N1 C1 113.7(9)
C7 N1 Fe2 112.7(7)
C1 N1 Fe2 118.8(7)
C7 N1 Fe1 107.5(7)
C1 N1 Fe1 122.6(7)
Fe2 N1 Fe1 76.2(3)
C13 N2 C3 112.6(10)
C13 N2 Fe3 116.2(8)
C3 N2 Fe3 119.2(7)
C13 N2 Fe2 105.8(7)
C3 N2 Fe2 120.2(7)
Fe3 N2 Fe2 78.2(4)
C19 N3 C5 117.3(9)
C19 N3 Fe1 113.3(8)
C5 N3 Fe1 118.7(7)
C19 N3 Fe3 106.6(7)
C5 N3 Fe3 117.2(7)
Fe1 N3 Fe3 76.3(3)
C12 N4 Si1 132.0(8)
C12 N4 Fe1 108.9(8)
Si1 N4 Fe1 117.1(5)
C18 N5 Si2 130.0(8)
C18 N5 Fe2 112.0(7)
Si2 N5 Fe2 117.5(5)
C24 N6 Si3 132.1(9)
C24 N6 Fe3 109.1(8)
Si3 N6 Fe3 118.6(5)
C43 N7 Fe1 137.0(8)
C43 N7 Fe3 126.1(7)
Fe1 N7 Fe3 81.5(4)
C43 N7 Fe2 130.8(8)
Fe1 N7 Fe2 80.2(4)
Fe3 N7 Fe2 81.2(4)
N1 C1 C2 113.4(9)
N1 C1 C6 109.1(9)
C2 C1 C6 109.9(9)
N1 C1 H1 108.1
C2 C1 H1 108.1
C6 C1 H1 108.1
C1 C2 C3 116.5(11)
C1 C2 H2B 108.2
C3 C2 H2B 108.2
C1 C2 H2A 108.2
C3 C2 H2A 108.2
H2B C2 H2A 107.3
N2 C3 C2 109.2(9)
N2 C3 C4 111.4(10)
C2 C3 C4 109.6(10)
N2 C3 H3 108.9
C2 C3 H3 108.9
C4 C3 H3 108.9
C5 C4 C3 113.7(9)
C5 C4 H4A 108.8
C3 C4 H4A 108.8
C5 C4 H4B 108.8
C3 C4 H4B 108.8
H4A C4 H4B 107.7
N3 C5 C6 115.2(9)
N3 C5 C4 111.9(9)
C6 C5 C4 111.0(10)
N3 C5 H5 106.0
C6 C5 H5 106.0
C4 C5 H5 106.0
C5 C6 C1 112.0(9)
C5 C6 H6A 109.2
C1 C6 H6A 109.2
C5 C6 H6B 109.2
C1 C6 H6B 109.2
H6A C6 H6B 107.9
C8 C7 C12 123.7(11)
C8 C7 N1 121.4(11)
C12 C7 N1 114.8(10)
C7 C8 C9 118.5(12)
C7 C8 H8 120.8
C9 C8 H8 120.8
C10 C9 C8 117.8(11)
C10 C9 H9 121.1
C8 C9 H9 121.1
C11 C10 C9 122.9(12)
C11 C10 H10 118.6
C9 C10 H10 118.6
C10 C11 C12 120.5(12)
C10 C11 H11 119.8
C12 C11 H11 119.8
C7 C12 N4 119.1(10)
C7 C12 C11 116.5(11)
N4 C12 C11 124.3(11)
C14 C13 N2 124.9(11)
C14 C13 C18 118.9(11)
N2 C13 C18 116.1(10)
C15 C14 C13 122.3(12)
C15 C14 H14 118.9
C13 C14 H14 118.9
C14 C15 C16 119.6(12)
C14 C15 H15 120.2
C16 C15 H15 120.2
C17 C16 C15 119.6(12)
C17 C16 H16 120.2
C15 C16 H16 120.2
C16 C17 C18 122.8(12)
C16 C17 H17 118.6
C18 C17 H17 118.6
C17 C18 N5 126.2(11)
C17 C18 C13 116.5(11)
N5 C18 C13 117.0(11)
C20 C19 N3 123.5(12)
C20 C19 C24 120.7(12)
N3 C19 C24 115.7(11)
C19 C20 C21 118.9(12)
C19 C20 H20 120.6
C21 C20 H20 120.6
C22 C21 C20 124.1(13)
C22 C21 H21 117.9
C20 C21 H21 117.9
C21 C22 C23 118.0(13)
C21 C22 H22 121.0
C23 C22 H22 121.0
C24 C23 C22 121.4(12)
C24 C23 H23 119.3
C22 C23 H23 119.3
N6 C24 C23 123.8(12)
N6 C24 C19 119.3(11)
C23 C24 C19 116.9(12)
Si1 C25 H25B 109.5
Si1 C25 H25A 109.5
H25B C25 H25A 109.5
Si1 C25 H25C 109.5
H25B C25 H25C 109.5
H25A C25 H25C 109.5
Si1 C26 H26A 109.5
Si1 C26 H26B 109.5
H26A C26 H26B 109.5
Si1 C26 H26C 109.5
H26A C26 H26C 109.5
H26B C26 H26C 109.5
C28 C27 C30 110.4(11)
C28 C27 C29 108.2(11)
C30 C27 C29 108.3(10)
C28 C27 Si1 110.2(8)
C30 C27 Si1 110.5(8)
C29 C27 Si1 109.2(9)
C27 C28 H28A 109.5
C27 C28 H28B 109.5
H28A C28 H28B 109.5
C27 C28 H28C 109.5
H28A C28 H28C 109.5
H28B C28 H28C 109.5
C27 C29 H29B 109.5
C27 C29 H29A 109.5
H29B C29 H29A 109.5
C27 C29 H29C 109.5
H29B C29 H29C 109.5
H29A C29 H29C 109.5
C27 C30 H30B 109.5
C27 C30 H30A 109.5
H30B C30 H30A 109.5
C27 C30 H30C 109.5
H30B C30 H30C 109.5
H30A C30 H30C 109.5
Si2 C31 H31B 109.5
Si2 C31 H31A 109.5
H31B C31 H31A 109.5
Si2 C31 H31C 109.5
H31B C31 H31C 109.5
H31A C31 H31C 109.5
Si2 C32 H32B 109.5
Si2 C32 H32A 109.5
H32B C32 H32A 109.5
Si2 C32 H32C 109.5
H32B C32 H32C 109.5
H32A C32 H32C 109.5
C36 C33 C34 110.9(11)
C36 C33 C35 107.3(12)
C34 C33 C35 107.0(11)
C36 C33 Si2 111.2(9)
C34 C33 Si2 110.6(10)
C35 C33 Si2 109.6(8)
C33 C34 H34B 109.5
C33 C34 H34A 109.5
H34B C34 H34A 109.5
C33 C34 H34C 109.5
H34B C34 H34C 109.5
H34A C34 H34C 109.5
C33 C35 H35A 109.5
C33 C35 H35B 109.5
H35A C35 H35B 109.5
C33 C35 H35C 109.5
H35A C35 H35C 109.5
H35B C35 H35C 109.5
C33 C36 H36B 109.5
C33 C36 H36A 109.5
H36B C36 H36A 109.5
C33 C36 H36C 109.5
H36B C36 H36C 109.5
H36A C36 H36C 109.5
Si3 C37 H37A 109.5
Si3 C37 H37B 109.5
H37A C37 H37B 109.5
Si3 C37 H37C 109.5
H37A C37 H37C 109.5
H37B C37 H37C 109.5
Si3 C38 H38B 109.5
Si3 C38 H38A 109.5
H38B C38 H38A 109.5
Si3 C38 H38C 109.5
H38B C38 H38C 109.5
H38A C38 H38C 109.5
C41 C39 C40 108.3(10)
C41 C39 C42 110.8(12)
C40 C39 C42 105.9(10)
C41 C39 Si3 111.3(8)
C40 C39 Si3 111.5(9)
C42 C39 Si3 109.0(8)
C39 C40 H40B 109.5
C39 C40 H40A 109.5
H40B C40 H40A 109.5
C39 C40 H40C 109.5
H40B C40 H40C 109.5
H40A C40 H40C 109.5
C39 C41 H41A 109.5
C39 C41 H41B 109.5
H41A C41 H41B 109.5
C39 C41 H41C 109.5
H41A C41 H41C 109.5
H41B C41 H41C 109.5
C39 C42 H42B 109.5
C39 C42 H42A 109.5
H42B C42 H42A 109.5
C39 C42 H42C 109.5
H42B C42 H42C 109.5
H42A C42 H42C 109.5
N7 C43 H43A 109.5
N7 C43 H43B 109.5
H43A C43 H43B 109.5
N7 C43 H43C 109.5
H43A C43 H43C 109.5
H43B C43 H43C 109.5

loop_
_geom_bond_atom_site_label_1
_geom_bond_atom_site_label_2
_geom_bond_distance
Fe1 N7 1.875(9)
Fe1 N4 1.910(9)
Fe1 N3 1.973(9)
Fe1 N1 1.987(10)
Fe1 Fe2 2.449(3)
Fe1 Fe3 2.487(2)
Fe2 N5 1.887(10)
Fe2 N7 1.926(11)
Fe2 N1 1.982(9)
Fe2 N2 2.022(9)
Fe2 Fe3 2.513(2)
Fe3 N6 1.915(10)
Fe3 N7 1.936(9)
Fe3 N2 1.963(10)
Fe3 N3 2.051(9)
Si1 N4 1.704(10)
Si1 C25 1.880(11)
Si1 C26 1.860(12)
Si1 C27 1.909(13)
Si2 N5 1.744(9)
Si2 C32 1.886(14)
Si2 C31 1.840(12)
Si2 C33 1.882(14)
Si3 N6 1.737(10)
Si3 C39 1.880(13)
Si3 C37 1.867(15)
Si3 C38 1.912(13)
N1 C7 1.481(14)
N1 C1 1.507(14)
N2 C13 1.453(15)
N2 C3 1.524(14)
N3 C19 1.400(15)
N3 C5 1.491(14)
N4 C12 1.433(15)
N5 C18 1.383(15)
N6 C24 1.378(15)
N7 C43 1.457(14)
C1 C2 1.494(16)
C1 C6 1.546(15)
C1 H1 1.0000
C2 C3 1.507(15)
C2 H2B 0.9900
C2 H2A 0.9900
C3 C4 1.538(15)
C3 H3 1.0000
C4 C5 1.511(15)
C4 H4A 0.9900
C4 H4B 0.9900
C5 C6 1.500(16)
C5 H5 1.0000
C6 H6A 0.9900
C6 H6B 0.9900
C7 C8 1.367(16)
C7 C12 1.374(16)
C8 C9 1.406(15)
C8 H8 0.9500
C9 C10 1.410(16)
C9 H9 0.9500
C10 C11 1.306(15)
C10 H10 0.9500
C11 C12 1.438(15)
C11 H11 0.9500
C13 C14 1.384(16)
C13 C18 1.454(16)
C14 C15 1.346(16)
C14 H14 0.9500
C15 C16 1.415(16)
C15 H15 0.9500
C16 C17 1.352(16)
C16 H16 0.9500
C17 C18 1.396(16)
C17 H17 0.9500
C19 C20 1.376(16)
C19 C24 1.445(17)
C20 C21 1.366(16)
C20 H20 0.9500
C21 C22 1.360(17)
C21 H21 0.9500
C22 C23 1.401(16)
C22 H22 0.9500
C23 C24 1.409(17)
C23 H23 0.9500
C25 H25B 0.9800
C25 H25A 0.9800
C25 H25C 0.9800
C26 H26A 0.9800
C26 H26B 0.9800
C26 H26C 0.9800
C27 C28 1.522(17)
C27 C30 1.545(16)
C27 C29 1.539(16)
C28 H28A 0.9800
C28 H28B 0.9800
C28 H28C 0.9800
C29 H29B 0.9800
C29 H29A 0.9800
C29 H29C 0.9800
C30 H30B 0.9800
C30 H30A 0.9800
C30 H30C 0.9800
C31 H31B 0.9800
C31 H31A 0.9800
C31 H31C 0.9800
C32 H32B 0.9800
C32 H32A 0.9800
C32 H32C 0.9800
C33 C36 1.504(18)
C33 C34 1.546(18)
C33 C35 1.568(15)
C34 H34B 0.9800
C34 H34A 0.9800
C34 H34C 0.9800
C35 H35A 0.9800
C35 H35B 0.9800
C35 H35C 0.9800
C36 H36B 0.9800
C36 H36A 0.9800
C36 H36C 0.9800
C37 H37A 0.9800
C37 H37B 0.9800
C37 H37C 0.9800
C38 H38B 0.9800
C38 H38A 0.9800
C38 H38C 0.9800
C39 C41 1.506(18)
C39 C40 1.558(16)
C39 C42 1.557(16)
C40 H40B 0.9800
C40 H40A 0.9800
C40 H40C 0.9800
C41 H41A 0.9800
C41 H41B 0.9800
C41 H41C 0.9800
C42 H42B 0.9800
C42 H42A 0.9800
C42 H42C 0.9800
C43 H43A 0.9800
C43 H43B 0.9800
C43 H43C 0.9800

loop_
_geom_torsion_atom_site_label_1
_geom_torsion_atom_site_label_2
_geom_torsion_atom_site_label_3
_geom_torsion_atom_site_label_4
_geom_torsion
N7 Fe1 Fe2 N5 -9.8(10)
N4 Fe1 Fe2 N5 90.3(10)
N3 Fe1 Fe2 N5 -107.9(10)
N1 Fe1 Fe2 N5 160.5(10)
Fe3 Fe1 Fe2 N5 -70.3(9)
N4 Fe1 Fe2 N7 100.1(5)
N3 Fe1 Fe2 N7 -98.1(5)
N1 Fe1 Fe2 N7 170.3(5)
Fe3 Fe1 Fe2 N7 -60.6(4)
N7 Fe1 Fe2 N1 -170.3(5)
N4 Fe1 Fe2 N1 -70.2(5)
N3 Fe1 Fe2 N1 91.6(4)
Fe3 Fe1 Fe2 N1 129.1(3)
N7 Fe1 Fe2 N2 95.8(4)
N4 Fe1 Fe2 N2 -164.2(4)
N3 Fe1 Fe2 N2 -2.3(4)
N1 Fe1 Fe2 N2 -93.9(4)
Fe3 Fe1 Fe2 N2 35.2(3)
N7 Fe1 Fe2 Fe3 60.6(4)
N4 Fe1 Fe2 Fe3 160.6(3)
N3 Fe1 Fe2 Fe3 -37.5(3)
N1 Fe1 Fe2 Fe3 -129.1(3)
N7 Fe1 Fe3 N6 100.7(5)
N4 Fe1 Fe3 N6 94.4(10)
N3 Fe1 Fe3 N6 -66.5(5)
N1 Fe1 Fe3 N6 -160.1(4)
Fe2 Fe1 Fe3 N6 162.0(3)
N4 Fe1 Fe3 N7 -6.4(10)
N3 Fe1 Fe3 N7 -167.2(6)
N1 Fe1 Fe3 N7 99.2(5)
Fe2 Fe1 Fe3 N7 61.2(4)
N7 Fe1 Fe3 N2 -97.7(5)
N4 Fe1 Fe3 N2 -104.1(9)
N3 Fe1 Fe3 N2 95.1(5)
N1 Fe1 Fe3 N2 1.5(4)
Fe2 Fe1 Fe3 N2 -36.5(3)
N7 Fe1 Fe3 N3 167.2(6)
N4 Fe1 Fe3 N3 160.9(10)
N1 Fe1 Fe3 N3 -93.6(4)
Fe2 Fe1 Fe3 N3 -131.5(4)
N7 Fe1 Fe3 Fe2 -61.2(4)
N4 Fe1 Fe3 Fe2 -67.6(9)
N3 Fe1 Fe3 Fe2 131.5(4)
N1 Fe1 Fe3 Fe2 38.0(3)
N5 Fe2 Fe3 N6 98.7(10)
N7 Fe2 Fe3 N6 -3.4(10)
N1 Fe2 Fe3 N6 -101.0(10)
N2 Fe2 Fe3 N6 165.5(10)
Fe1 Fe2 Fe3 N6 -63.0(9)
N5 Fe2 Fe3 N7 102.1(5)
N1 Fe2 Fe3 N7 -97.7(5)
N2 Fe2 Fe3 N7 168.8(5)
Fe1 Fe2 Fe3 N7 -59.6(4)
N5 Fe2 Fe3 N2 -66.8(5)
N7 Fe2 Fe3 N2 -168.8(5)
N1 Fe2 Fe3 N2 93.5(5)
Fe1 Fe2 Fe3 N2 131.5(4)
N5 Fe2 Fe3 N3 -162.8(4)
N7 Fe2 Fe3 N3 95.1(5)
N1 Fe2 Fe3 N3 -2.5(4)
N2 Fe2 Fe3 N3 -96.0(4)
Fe1 Fe2 Fe3 N3 35.5(3)
N5 Fe2 Fe3 Fe1 161.7(3)
N7 Fe2 Fe3 Fe1 59.6(4)
N1 Fe2 Fe3 Fe1 -38.0(3)
N2 Fe2 Fe3 Fe1 -131.5(4)
N5 Fe2 N1 C7 -66.3(11)
N7 Fe2 N1 C7 96.1(8)
N2 Fe2 N1 C7 -163.5(8)
Fe1 Fe2 N1 C7 103.5(8)
Fe3 Fe2 N1 C7 146.2(7)
N5 Fe2 N1 C1 70.2(10)
N7 Fe2 N1 C1 -127.4(8)
N2 Fe2 N1 C1 -26.9(8)
Fe1 Fe2 N1 C1 -119.9(9)
Fe3 Fe2 N1 C1 -77.2(8)
N5 Fe2 N1 Fe1 -169.8(5)
N7 Fe2 N1 Fe1 -7.4(4)
N2 Fe2 N1 Fe1 93.0(4)
Fe3 Fe2 N1 Fe1 42.7(2)
N7 Fe1 N1 C7 -102.2(7)
N4 Fe1 N1 C7 7.9(7)
N3 Fe1 N1 C7 153.1(7)
Fe2 Fe1 N1 C7 -109.8(7)
Fe3 Fe1 N1 C7 -153.1(6)
N7 Fe1 N1 C1 123.2(8)
N4 Fe1 N1 C1 -126.8(9)
N3 Fe1 N1 C1 18.5(9)
Fe2 Fe1 N1 C1 115.5(9)
Fe3 Fe1 N1 C1 72.2(8)
N7 Fe1 N1 Fe2 7.7(4)
N4 Fe1 N1 Fe2 117.7(4)
N3 Fe1 N1 Fe2 -97.1(4)
Fe3 Fe1 N1 Fe2 -43.3(2)
N6 Fe3 N2 C13 -69.7(10)
N7 Fe3 N2 C13 93.4(8)
N3 Fe3 N2 C13 -167.0(7)
Fe1 Fe3 N2 C13 142.1(7)
Fe2 Fe3 N2 C13 101.9(8)
N6 Fe3 N2 C3 70.3(11)
N7 Fe3 N2 C3 -126.7(8)
N3 Fe3 N2 C3 -27.0(8)
Fe1 Fe3 N2 C3 -78.0(8)
Fe2 Fe3 N2 C3 -118.1(9)
N6 Fe3 N2 Fe2 -171.6(6)
N7 Fe3 N2 Fe2 -8.6(4)
N3 Fe3 N2 Fe2 91.1(3)
Fe1 Fe3 N2 Fe2 40.1(3)
N5 Fe2 N2 C13 7.8(8)
N7 Fe2 N2 C13 -105.6(8)
N1 Fe2 N2 C13 152.6(8)
Fe1 Fe2 N2 C13 -155.0(7)
Fe3 Fe2 N2 C13 -114.1(8)
N5 Fe2 N2 C3 -121.0(9)
N7 Fe2 N2 C3 125.6(8)
N1 Fe2 N2 C3 23.8(9)
Fe1 Fe2 N2 C3 76.2(8)
Fe3 Fe2 N2 C3 117.0(9)
N5 Fe2 N2 Fe3 121.9(4)
N7 Fe2 N2 Fe3 8.6(4)
N1 Fe2 N2 Fe3 -93.3(4)
Fe1 Fe2 N2 Fe3 -40.8(3)
N7 Fe1 N3 C19 92.4(8)
N4 Fe1 N3 C19 -66.5(11)
N1 Fe1 N3 C19 -163.4(8)
Fe2 Fe1 N3 C19 144.2(8)
Fe3 Fe1 N3 C19 102.4(8)
N7 Fe1 N3 C5 -123.9(8)
N4 Fe1 N3 C5 77.3(11)
N1 Fe1 N3 C5 -19.6(9)
Fe2 Fe1 N3 C5 -72.0(8)
Fe3 Fe1 N3 C5 -113.8(9)
N7 Fe1 N3 Fe3 -10.0(4)
N4 Fe1 N3 Fe3 -168.9(6)
N1 Fe1 N3 Fe3 94.2(4)
Fe2 Fe1 N3 Fe3 41.8(3)
N6 Fe3 N3 C19 10.7(7)
N7 Fe3 N3 C19 -101.1(8)
N2 Fe3 N3 C19 157.0(7)
Fe1 Fe3 N3 C19 -110.6(8)
Fe2 Fe3 N3 C19 -150.7(7)
N6 Fe3 N3 C5 -123.1(8)
N7 Fe3 N3 C5 125.1(8)
N2 Fe3 N3 C5 23.2(8)
Fe1 Fe3 N3 C5 115.5(8)
Fe2 Fe3 N3 C5 75.5(7)
N6 Fe3 N3 Fe1 121.3(4)
N7 Fe3 N3 Fe1 9.6(4)
N2 Fe3 N3 Fe1 -92.4(4)
Fe2 Fe3 N3 Fe1 -40.0(3)
C25 Si1 N4 C12 -50.3(11)
C26 Si1 N4 C12 -169.4(10)
C27 Si1 N4 C12 75.1(11)
C25 Si1 N4 Fe1 111.7(6)
C26 Si1 N4 Fe1 -7.4(7)
C27 Si1 N4 Fe1 -122.9(6)
N7 Fe1 N4 C12 90.1(8)
N3 Fe1 N4 C12 -111.9(9)
N1 Fe1 N4 C12 -11.9(7)
Fe2 Fe1 N4 C12 35.8(7)
Fe3 Fe1 N4 C12 95.3(11)
N7 Fe1 N4 Si1 -75.9(6)
N3 Fe1 N4 Si1 82.1(9)
N1 Fe1 N4 Si1 -177.9(6)
Fe2 Fe1 N4 Si1 -130.2(4)
Fe3 Fe1 N4 Si1 -70.7(11)
C32 Si2 N5 C18 -166.8(11)
C31 Si2 N5 C18 -48.4(13)
C33 Si2 N5 C18 79.5(12)
C32 Si2 N5 Fe2 4.6(8)
C31 Si2 N5 Fe2 122.9(6)
C33 Si2 N5 Fe2 -109.1(7)
N7 Fe2 N5 C18 90.4(9)
N1 Fe2 N5 C18 -108.5(10)
N2 Fe2 N5 C18 -8.4(9)
Fe1 Fe2 N5 C18 98.5(12)
Fe3 Fe2 N5 C18 36.3(9)
N7 Fe2 N5 Si2 -82.4(6)
N1 Fe2 N5 Si2 78.7(9)
N2 Fe2 N5 Si2 178.8(6)
Fe1 Fe2 N5 Si2 -74.4(12)
Fe3 Fe2 N5 Si2 -136.6(5)
C39 Si3 N6 C24 81.4(12)
C37 Si3 N6 C24 -43.2(13)
C38 Si3 N6 C24 -163.8(11)
C39 Si3 N6 Fe3 -102.8(6)
C37 Si3 N6 Fe3 132.6(7)
C38 Si3 N6 Fe3 12.0(8)
N7 Fe3 N6 C24 83.8(8)
N2 Fe3 N6 C24 -114.1(9)
N3 Fe3 N6 C24 -13.4(8)
Fe1 Fe3 N6 C24 31.7(8)
Fe2 Fe3 N6 C24 86.6(12)
N7 Fe3 N6 Si3 -92.9(6)
N2 Fe3 N6 Si3 69.2(9)
N3 Fe3 N6 Si3 169.9(6)
Fe1 Fe3 N6 Si3 -145.0(4)
Fe2 Fe3 N6 Si3 -90.1(11)
N4 Fe1 N7 C43 42.2(13)
N3 Fe1 N7 C43 -125.0(11)
N1 Fe1 N7 C43 134.2(11)
Fe2 Fe1 N7 C43 142.0(13)
Fe3 Fe1 N7 C43 -135.5(13)
N4 Fe1 N7 Fe3 177.7(4)
N3 Fe1 N7 Fe3 10.5(5)
N1 Fe1 N7 Fe3 -90.3(4)
Fe2 Fe1 N7 Fe3 -82.5(3)
N4 Fe1 N7 Fe2 -99.8(4)
N3 Fe1 N7 Fe2 92.9(4)
N1 Fe1 N7 Fe2 -7.8(4)
Fe3 Fe1 N7 Fe2 82.5(3)
N6 Fe3 N7 C43 43.9(11)
N2 Fe3 N7 C43 -126.0(10)
N3 Fe3 N7 C43 133.8(10)
Fe1 Fe3 N7 C43 143.7(11)
Fe2 Fe3 N7 C43 -134.9(11)
N6 Fe3 N7 Fe1 -99.8(4)
N2 Fe3 N7 Fe1 90.3(4)
N3 Fe3 N7 Fe1 -9.9(4)
Fe2 Fe3 N7 Fe1 81.4(3)
N6 Fe3 N7 Fe2 178.8(3)
N2 Fe3 N7 Fe2 8.9(4)
N3 Fe3 N7 Fe2 -91.3(4)
Fe1 Fe3 N7 Fe2 -81.4(3)
N5 Fe2 N7 C43 30.4(10)
N1 Fe2 N7 C43 -138.6(9)
N2 Fe2 N7 C43 122.3(9)
Fe1 Fe2 N7 C43 -146.3(11)
Fe3 Fe2 N7 C43 130.9(11)
N5 Fe2 N7 Fe1 176.7(3)
N1 Fe2 N7 Fe1 7.8(4)
N2 Fe2 N7 Fe1 -91.4(4)
Fe3 Fe2 N7 Fe1 -82.8(3)
N5 Fe2 N7 Fe3 -100.5(4)
N1 Fe2 N7 Fe3 90.5(4)
N2 Fe2 N7 Fe3 -8.6(4)
Fe1 Fe2 N7 Fe3 82.8(3)
C7 N1 C1 C2 125.6(11)
Fe2 N1 C1 C2 -10.6(13)
Fe1 N1 C1 C2 -102.2(10)
C7 N1 C1 C6 -111.6(10)
Fe2 N1 C1 C6 112.2(9)
Fe1 N1 C1 C6 20.6(12)
N1 C1 C2 C3 70.1(12)
C6 C1 C2 C3 -52.3(13)
C13 N2 C3 C2 -109.1(11)
Fe3 N2 C3 C2 109.6(9)
Fe2 N2 C3 C2 16.6(13)
C13 N2 C3 C4 129.7(10)
Fe3 N2 C3 C4 -11.6(12)
Fe2 N2 C3 C4 -104.6(9)
C1 C2 C3 N2 -72.0(12)
C1 C2 C3 C4 50.3(13)
N2 C3 C4 C5 70.8(12)
C2 C3 C4 C5 -50.2(13)
C19 N3 C5 C6 122.9(11)
Fe1 N3 C5 C6 -19.4(13)
Fe3 N3 C5 C6 -108.2(10)
C19 N3 C5 C4 -109.0(12)
Fe1 N3 C5 C4 108.7(9)
Fe3 N3 C5 C4 19.9(12)
C3 C4 C5 N3 -75.5(12)
C3 C4 C5 C6 54.7(12)
N3 C5 C6 C1 72.7(13)
C4 C5 C6 C1 -55.8(12)
N1 C1 C6 C5 -71.1(12)
C2 C1 C6 C5 53.7(13)
C1 N1 C7 C8 -46.0(14)
Fe2 N1 C7 C8 92.8(11)
Fe1 N1 C7 C8 174.8(8)
C1 N1 C7 C12 137.3(10)
Fe2 N1 C7 C12 -83.9(11)
Fe1 N1 C7 C12 -1.9(11)
C12 C7 C8 C9 3.4(17)
N1 C7 C8 C9 -173.0(10)
C7 C8 C9 C10 0.2(16)
C8 C9 C10 C11 -3.1(16)
C9 C10 C11 C12 2.4(17)
C8 C7 C12 N4 174.9(10)
N1 C7 C12 N4 -8.5(15)
C8 C7 C12 C11 -4.1(16)
N1 C7 C12 C11 172.5(9)
Si1 N4 C12 C7 177.7(8)
Fe1 N4 C12 C7 14.6(12)
Si1 N4 C12 C11 -3.3(17)
Fe1 N4 C12 C11 -166.4(9)
C10 C11 C12 C7 1.2(16)
C10 C11 C12 N4 -177.8(10)
C3 N2 C13 C14 -54.8(16)
Fe3 N2 C13 C14 87.7(14)
Fe2 N2 C13 C14 172.1(11)
C3 N2 C13 C18 127.2(11)
Fe3 N2 C13 C18 -90.3(12)
Fe2 N2 C13 C18 -5.9(13)
N2 C13 C14 C15 -177.1(12)
C18 C13 C14 C15 1(2)
C13 C14 C15 C16 3(2)
C14 C15 C16 C17 -3(2)
C15 C16 C17 C18 -1(2)
C16 C17 C18 N5 178.1(13)
C16 C17 C18 C13 5(2)
Si2 N5 C18 C17 6(2)
Fe2 N5 C18 C17 -166.0(11)
Si2 N5 C18 C13 178.8(9)
Fe2 N5 C18 C13 7.1(14)
C14 C13 C18 C17 -4.7(19)
N2 C13 C18 C17 173.4(11)
C14 C13 C18 N5 -178.4(12)
N2 C13 C18 N5 -0.3(18)
C5 N3 C19 C20 -55.4(16)
Fe1 N3 C19 C20 88.9(12)
Fe3 N3 C19 C20 170.9(10)
C5 N3 C19 C24 128.1(11)
Fe1 N3 C19 C24 -87.6(11)
Fe3 N3 C19 C24 -5.7(12)
N3 C19 C20 C21 -176.1(11)
C24 C19 C20 C21 0.3(18)
C19 C20 C21 C22 0.0(18)
C20 C21 C22 C23 1.5(18)
C21 C22 C23 C24 -3.2(17)
Si3 N6 C24 C23 10.1(18)
Fe3 N6 C24 C23 -166.0(9)
Si3 N6 C24 C19 -169.7(9)
Fe3 N6 C24 C19 14.2(13)
C22 C23 C24 N6 -176.4(11)
C22 C23 C24 C19 3.4(17)
C20 C19 C24 N6 177.9(11)
N3 C19 C24 N6 -5.4(16)
C20 C19 C24 C23 -1.9(17)
N3 C19 C24 C23 174.8(10)
N4 Si1 C27 C28 171.5(8)
C25 Si1 C27 C28 -62.0(10)
C26 Si1 C27 C28 57.8(10)
N4 Si1 C27 C30 -66.1(10)
C25 Si1 C27 C30 60.3(10)
C26 Si1 C27 C30 -179.9(9)
N4 Si1 C27 C29 52.8(10)
C25 Si1 C27 C29 179.3(9)
C26 Si1 C27 C29 -60.9(10)
N5 Si2 C33 C36 65.0(10)
C32 Si2 C33 C36 -49.5(10)
C31 Si2 C33 C36 -166.5(9)
N5 Si2 C33 C34 -58.7(10)
C32 Si2 C33 C34 -173.2(9)
C31 Si2 C33 C34 69.8(10)
N5 Si2 C33 C35 -176.5(9)
C32 Si2 C33 C35 69.0(11)
C31 Si2 C33 C35 -48.0(12)
N6 Si3 C39 C41 52.7(10)
C37 Si3 C39 C41 -179.3(10)
C38 Si3 C39 C41 -60.2(10)
N6 Si3 C39 C40 -68.3(10)
C37 Si3 C39 C40 59.7(10)
C38 Si3 C39 C40 178.8(9)
N6 Si3 C39 C42 175.2(9)
C37 Si3 C39 C42 -56.8(11)
C38 Si3 C39 C42 62.3(10)
